data_1512053
loop_
_publ_author_name
'Feng, Juhua'
'Fu, Xuan'
'Chen, Zhenling'
'Lin, Lili'
'Liu, Xiaohua'
'Feng, Xiaoming'

_publ_section_title
;
 Efficient enantioselective synthesis of dihydropyrans using a chiral
 n,n'-dioxide as organocatalyst.
;
_journal_issue 11
_journal_name_full 'Organic letters'
_journal_page_first 2640
_journal_page_last 2643
_journal_paper_doi 10.1021/ol400894j
_journal_volume 15
_journal_year 2013
_chemical_absolute_configuration unk
_chemical_formula_moiety 'C36 H50 N4 O4, H2 O'
_chemical_formula_sum 'C36 H52 N4 O5'
_chemical_formula_weight 620.82
_chemical_name_systematic
;
 ? 
;
_space_group_crystal_system monoclinic
_space_group_IT_number 5
_space_group_name_Hall 'C 2y'
_space_group_name_H-M_alt 'C 1 2 1'
_symmetry_space_group_name_Hall 'C 2y'
_symmetry_space_group_name_H-M 'C 1 2 1'
_atom_sites_solution_hydrogens geom
_atom_sites_solution_primary direct
_atom_sites_solution_secondary difmap
_audit_creation_date 2013-01-14
_audit_creation_method
;
  Olex2 1.1
  (compiled 2011.11.01 svn.r2039, GUI svn.r3906)
;
_cell_angle_alpha 90.00
_cell_angle_beta 131.651(12)
_cell_angle_gamma 90.00
_cell_formula_units_Z 8
_cell_length_a 26.4401(18)
_cell_length_b 22.3692(9)
_cell_length_c 18.4184(14)
_cell_measurement_reflns_used 4851
_cell_measurement_temperature 143.00(10)
_cell_measurement_theta_max 29.1057
_cell_measurement_theta_min 2.9141
_cell_volume 8139.7(18)
_computing_cell_refinement
;
CrysAlisPro, Agilent Technologies,
Version 1.171.35.21 (release 20-01-2012 CrysAlis171 .NET)
(compiled Jan 23 2012,18:06:46)
;
_computing_data_collection
;
CrysAlisPro, Agilent Technologies,
Version 1.171.35.21 (release 20-01-2012 CrysAlis171 .NET)
(compiled Jan 23 2012,18:06:46)
;
_computing_data_reduction
;
CrysAlisPro, Agilent Technologies,
Version 1.171.35.21 (release 20-01-2012 CrysAlis171 .NET)
(compiled Jan 23 2012,18:06:46)
;
_computing_molecular_graphics
;
O. V. Dolomanov, L. J. Bourhis, R. J. Gildea, J. A. K. Howard and H. Puschmann,
OLEX2: a complete structure solution, refinement and analysis program.
J. Appl. Cryst. (2009). 42, 339-341.
;
_computing_publication_material
;
O. V. Dolomanov, L. J. Bourhis, R. J. Gildea, J. A. K. Howard and H. Puschmann,
OLEX2: a complete structure solution, refinement and analysis program.
J. Appl. Cryst. (2009). 42, 339-341.
;
_computing_structure_refinement
;
SHELXL, G.M. Sheldrick, Acta Cryst.
2008). A64, 112-122
;
_computing_structure_solution
;
SHELXS, G.M. Sheldrick, Acta Cryst.
(2008). A64, 112-122
;
_diffrn_ambient_temperature 143.00(10)
_diffrn_detector_area_resol_mean 16.0874
_diffrn_measured_fraction_theta_full 0.994
_diffrn_measured_fraction_theta_max 0.994
_diffrn_measurement_details
;
  1 omega  -36.00    2.40   0.8000   27.0000
omega____ theta____ kappa____ phi______ frames
    -      -16.8924  -37.0000 -150.0000 48

  2 omega  -22.00    5.20   0.8000   27.0000
omega____ theta____ kappa____ phi______ frames
    -      -16.8924  -99.0000   60.0000 34

  3 omega   46.00   90.00   0.8000   27.0000
omega____ theta____ kappa____ phi______ frames
    -       19.8611  178.0000   90.0000 55

  4 omega  -50.00   71.60   0.8000   27.0000
omega____ theta____ kappa____ phi______ frames
    -       19.8611    0.0000 -180.0000 152
;
_diffrn_measurement_device_type 'Xcalibur, Eos'
_diffrn_measurement_method '\w scans'
_diffrn_orient_matrix_UB_11 0.0042860000
_diffrn_orient_matrix_UB_12 0.0197474000
_diffrn_orient_matrix_UB_13 -0.0257089000
_diffrn_orient_matrix_UB_21 0.0220794000
_diffrn_orient_matrix_UB_22 0.0178783000
_diffrn_orient_matrix_UB_23 0.0422763000
_diffrn_orient_matrix_UB_31 0.0279763000
_diffrn_orient_matrix_UB_32 -0.0171665000
_diffrn_orient_matrix_UB_33 0.0145491000
_diffrn_radiation_monochromator graphite
_diffrn_radiation_type 'Mo K\a'
_diffrn_radiation_wavelength 0.7107
_diffrn_reflns_av_R_equivalents 0.0193
_diffrn_reflns_av_unetI/netI 0.0587
_diffrn_reflns_limit_h_max 33
_diffrn_reflns_limit_h_min -32
_diffrn_reflns_limit_k_max 23
_diffrn_reflns_limit_k_min -27
_diffrn_reflns_limit_l_max 21
_diffrn_reflns_limit_l_min -23
_diffrn_reflns_number 18378
_diffrn_reflns_theta_full 26.37
_diffrn_reflns_theta_max 26.37
_diffrn_reflns_theta_min 2.92
_diffrn_source 'Enhance (Mo) X-ray Source'
_diffrn_source_current n/a
_diffrn_source_voltage n/a
_exptl_absorpt_coefficient_mu 0.068
_exptl_absorpt_correction_T_max 1.00000
_exptl_absorpt_correction_T_min 0.99808
_exptl_absorpt_correction_type multi-scan
_exptl_absorpt_process_details
;
CrysAlisPro, Agilent Technologies,
Version 1.171.35.21 (release 20-01-2012 CrysAlis171 .NET)
(compiled Jan 23 2012,18:06:46)
Empirical absorption correction using spherical harmonics,
 implemented in SCALE3 ABSPACK scaling algorithm.
;
_exptl_crystal_colour colourless
_exptl_crystal_density_diffrn 1.013
_exptl_crystal_density_method 'not measured'
_exptl_crystal_description block
_exptl_crystal_F_000 2688
_exptl_crystal_size_max 0.35
_exptl_crystal_size_mid 0.25
_exptl_crystal_size_min 0.20
_platon_squeeze_details
;
;
_refine_diff_density_max 0.697
_refine_diff_density_min -0.611
_refine_diff_density_rms 0.079
_refine_ls_abs_structure_details 'Flack H D (1983), Acta Cryst. A39, 876-881'
_refine_ls_abs_structure_Flack 1.9(19)
_refine_ls_extinction_method none
_refine_ls_goodness_of_fit_ref 1.149
_refine_ls_hydrogen_treatment constr
_refine_ls_matrix_type full
_refine_ls_number_parameters 733
_refine_ls_number_reflns 13153
_refine_ls_number_restraints 2
_refine_ls_restrained_S_all 1.151
_refine_ls_R_factor_all 0.1419
_refine_ls_R_factor_gt 0.1136
_refine_ls_shift/su_max 0.002
_refine_ls_shift/su_mean 0.000
_refine_ls_structure_factor_coef Fsqd
_refine_ls_weighting_details 'calc w=1/[\s^2^(Fo^2^)+(0.2000P)^2^+0.0000P] where P=(Fo^2^+2Fc^2^)/3'
_refine_ls_weighting_scheme calc
_refine_ls_wR_factor_gt 0.3001
_refine_ls_wR_factor_ref 0.3260
_reflns_number_gt 8986
_reflns_number_total 13153
_reflns_threshold_expression >2sigma(I)
_cod_data_source_file ol400894j_si_002.cif
_cod_data_source_block 121225_s4_fjh
_cod_database_code 1512053
_chemical_oxdiff_formula C12H14N2O3
_reflns_odcompleteness_completeness 99.75
_reflns_odcompleteness_iscentric 1
_reflns_odcompleteness_theta 26.32

loop_
_space_group_symop_id
_space_group_symop_operation_xyz
1 'x, y, z'
2 '-x, y, -z'
3 'x+1/2, y+1/2, z'
4 '-x+1/2, y+1/2, -z'

loop_
_atom_site_label
_atom_site_type_symbol
_atom_site_fract_x
_atom_site_fract_y
_atom_site_fract_z
_atom_site_U_iso_or_equiv
_atom_site_adp_type
_atom_site_occupancy
_atom_site_symmetry_multiplicity
_atom_site_calc_flag
_atom_site_refinement_flags
O1 O -0.07564(16) -0.3232(2) 0.2230(3) 0.0594(12) Uani 1 1 d .
O2 O 0.0478(2) -0.3351(3) 0.1601(3) 0.0830(18) Uani 1 1 d .
O3 O -0.27789(18) -0.3142(2) -0.2533(3) 0.0533(11) Uani 1 1 d .
O4 O -0.26369(16) -0.33319(18) -0.0164(2) 0.0423(8) Uani 1 1 d .
O5 O -0.2766(2) -0.3858(3) 0.4858(3) 0.0645(13) Uani 1 1 d .
O6 O -0.4572(2) -0.2956(3) 0.3309(4) 0.093(2) Uani 1 1 d .
O7 O -0.38715(18) -0.3483(2) 0.0524(3) 0.0600(12) Uani 1 1 d .
O8 O -0.23043(18) -0.3058(3) 0.3375(3) 0.0719(16) Uani 1 1 d .
O10 O -0.1681(2) -0.3666(4) 0.5069(3) 0.099(2) Uani 1 1 d G
H10C H -0.2045 -0.3772 0.4957 0.148 Uiso 1 1 d G
H10D H -0.1871 -0.3540 0.4491 0.148 Uiso 1 1 d G
O11 O -0.1746(2) -0.4092(2) 0.1322(3) 0.0581(11) Uani 1 1 d G
H11A H -0.1972 -0.3843 0.0835 0.087 Uiso 1 1 d G
H11B H -0.1365 -0.3942 0.1536 0.087 Uiso 1 1 d G
N1 N -0.0055(2) -0.3290(3) 0.2950(3) 0.0525(13) Uani 1 1 d .
N2 N -0.0615(2) -0.3304(2) 0.0909(3) 0.0451(11) Uani 1 1 d .
H2 H -0.0897 -0.3341 0.1008 0.054 Uiso 1 1 calc R
N3 N -0.20819(19) -0.3385(2) -0.0954(3) 0.0363(9) Uani 1 1 d .
H3 H -0.2044 -0.3421 -0.0444 0.044 Uiso 1 1 calc R
N4 N -0.32474(19) -0.3423(2) -0.1105(3) 0.0376(10) Uani 1 1 d .
N5 N -0.2928(3) -0.3554(3) 0.5338(3) 0.0651(17) Uani 1 1 d .
N6 N -0.3881(2) -0.3462(3) 0.3190(3) 0.0482(12) Uani 1 1 d .
H6 H -0.3459 -0.3569 0.3513 0.058 Uiso 1 1 calc R
N7 N -0.3587(2) -0.3346(3) 0.1962(3) 0.0526(13) Uani 1 1 d .
H7 H -0.3249 -0.3348 0.2596 0.063 Uiso 1 1 calc R
N8 N -0.22131(19) -0.3115(2) 0.2721(3) 0.0420(11) Uani 1 1 d .
C1 C 0.0289(4) -0.2701(4) 0.3411(5) 0.070(2) Uani 1 1 d .
H1 H 0.0785 -0.2779 0.3939 0.084 Uiso 1 1 calc R
C2 C 0.0023(4) -0.2464(6) 0.3883(6) 0.099(2) Uani 1 1 d .
H2A H 0.0115 -0.2756 0.4363 0.119 Uiso 1 1 calc R
H2B H -0.0472 -0.2399 0.3383 0.119 Uiso 1 1 calc R
C3 C 0.0379(7) -0.1880(6) 0.4382(8) 0.123(2) Uani 1 1 d D
H3A H 0.0189 -0.1704 0.4650 0.147 Uiso 1 1 calc R
H3B H 0.0866 -0.1960 0.4932 0.147 Uiso 1 1 calc R
C4 C 0.0313(8) -0.1457(5) 0.3737(10) 0.133(3) Uani 1 1 d D
H4A H 0.0569 -0.1091 0.4111 0.160 Uiso 1 1 calc R
H4B H -0.0170 -0.1344 0.3232 0.160 Uiso 1 1 calc R
C5 C 0.0580(7) -0.1692(5) 0.3195(10) 0.120(2) Uani 1 1 d .
H5A H 0.0461 -0.1406 0.2693 0.144 Uiso 1 1 calc R
H5B H 0.1076 -0.1755 0.3669 0.144 Uiso 1 1 calc R
C6 C 0.0201(4) -0.2284(3) 0.2738(5) 0.073(2) Uani 1 1 d .
H6A H -0.0288 -0.2198 0.2217 0.088 Uiso 1 1 calc R
H6B H 0.0356 -0.2476 0.2431 0.088 Uiso 1 1 calc R
C7 C 0.0235(3) -0.3604(3) 0.2585(5) 0.0566(16) Uani 1 1 d .
H7A H 0.0739 -0.3579 0.3104 0.068 Uiso 1 1 calc R
C8 C 0.0020(5) -0.4267(4) 0.2596(8) 0.102(3) Uani 1 1 d .
H8A H -0.0428 -0.4366 0.1959 0.122 Uiso 1 1 calc R
H8B H 0.0356 -0.4558 0.2733 0.122 Uiso 1 1 calc R
C9 C -0.0009(4) -0.4286(4) 0.3373(6) 0.0713(14) Uani 1 1 d .
H9A H -0.0459 -0.4428 0.3107 0.086 Uiso 1 1 calc R
H9B H 0.0340 -0.4561 0.3898 0.086 Uiso 1 1 calc R
C10 C 0.0112(3) -0.3681(5) 0.3746(6) 0.090(3) Uani 1 1 d .
H10A H 0.0590 -0.3629 0.4349 0.109 Uiso 1 1 calc R
H10B H -0.0183 -0.3587 0.3883 0.109 Uiso 1 1 calc R
C11 C 0.0040(3) -0.3394(3) 0.1641(4) 0.0496(14) Uani 1 1 d .
C12 C -0.0877(3) -0.3146(3) -0.0046(4) 0.0472(13) Uani 1 1 d .
H12 H -0.0512 -0.3231 -0.0060 0.057 Uiso 1 1 calc R
C13 C -0.1052(3) -0.2479(3) -0.0277(6) 0.0629(18) Uani 1 1 d .
C14 C -0.1269(3) -0.2134(3) 0.0093(5) 0.0599(12) Uani 1 1 d .
H14 H -0.1287 -0.2323 0.0537 0.072 Uiso 1 1 calc R
C15 C -0.1455(5) -0.1561(4) -0.0111(7) 0.0885(18) Uani 1 1 d .
H15 H -0.1599 -0.1345 0.0168 0.106 Uiso 1 1 calc R
C16 C -0.1421(5) -0.1309(5) -0.0750(8) 0.104(2) Uani 1 1 d .
H16 H -0.1542 -0.0900 -0.0909 0.124 Uiso 1 1 calc R
C17 C -0.1218(5) -0.1612(5) -0.1202(8) 0.097(2) Uani 1 1 d .
H17 H -0.1206 -0.1418 -0.1649 0.117 Uiso 1 1 calc R
C18 C -0.1036(4) -0.2217(4) -0.0943(9) 0.101(3) Uani 1 1 d .
H18 H -0.0902 -0.2446 -0.1225 0.121 Uiso 1 1 calc R
C19 C -0.1500(2) -0.3523(2) -0.0861(3) 0.0330(10) Uani 1 1 d .
H19 H -0.1625 -0.3399 -0.1484 0.040 Uiso 1 1 calc R
C20 C -0.1336(2) -0.4188(2) -0.0735(3) 0.0363(11) Uani 1 1 d .
C21 C -0.1466(3) -0.4587(3) -0.0301(5) 0.0599(12) Uani 1 1 d .
H21 H -0.1652 -0.4447 -0.0034 0.072 Uiso 1 1 calc R
C22 C -0.1327(5) -0.5187(4) -0.0256(6) 0.0885(18) Uani 1 1 d .
H22 H -0.1449 -0.5466 -0.0005 0.106 Uiso 1 1 calc R
C23 C -0.1004(5) -0.5379(5) -0.0584(8) 0.104(2) Uani 1 1 d .
H23 H -0.0870 -0.5785 -0.0498 0.124 Uiso 1 1 calc R
C24 C -0.0883(5) -0.5006(5) -0.1011(8) 0.097(2) Uani 1 1 d .
H24 H -0.0688 -0.5148 -0.1263 0.117 Uiso 1 1 calc R
C25 C -0.1046(3) -0.4397(3) -0.1089(4) 0.0480(14) Uani 1 1 d .
H25 H -0.0955 -0.4128 -0.1388 0.058 Uiso 1 1 calc R
C26 C -0.2662(2) -0.3209(2) -0.1789(3) 0.0371(11) Uani 1 1 d .
C27 C -0.3236(2) -0.3062(3) -0.1791(4) 0.0411(12) Uani 1 1 d .
H27 H -0.3674 -0.3139 -0.2464 0.049 Uiso 1 1 calc R
C28 C -0.3247(4) -0.2419(4) -0.1554(6) 0.0713(14) Uani 1 1 d .
H28A H -0.3447 -0.2155 -0.2119 0.086 Uiso 1 1 calc R
H28B H -0.2787 -0.2275 -0.0994 0.086 Uiso 1 1 calc R
C29 C -0.3708(4) -0.2449(4) -0.1300(7) 0.082(2) Uani 1 1 d .
H29A H -0.3488 -0.2243 -0.0678 0.098 Uiso 1 1 calc R
H29B H -0.4150 -0.2257 -0.1817 0.098 Uiso 1 1 calc R
C30 C -0.3797(3) -0.3077(3) -0.1225(5) 0.0556(16) Uani 1 1 d .
H30A H -0.4250 -0.3211 -0.1818 0.067 Uiso 1 1 calc R
H30B H -0.3758 -0.3146 -0.0659 0.067 Uiso 1 1 calc R
C31 C -0.3361(3) -0.4086(3) -0.1305(4) 0.0481(14) Uani 1 1 d .
H31 H -0.2943 -0.4263 -0.1125 0.058 Uiso 1 1 calc R
C32 C -0.3459(5) -0.4357(5) -0.0669(6) 0.0887(18) Uani 1 1 d .
H32A H -0.3886 -0.4206 -0.0864 0.106 Uiso 1 1 calc R
H32B H -0.3083 -0.4234 0.0012 0.106 Uiso 1 1 calc R
C33 C -0.3484(7) -0.5028(5) -0.0727(10) 0.120(2) Uani 1 1 d .
H33A H -0.3568 -0.5192 -0.0316 0.144 Uiso 1 1 calc R
H33B H -0.3045 -0.5185 -0.0483 0.144 Uiso 1 1 calc R
C34 C -0.4076(8) -0.5232(5) -0.1829(10) 0.133(3) Uani 1 1 d .
H34A H -0.4078 -0.5673 -0.1874 0.160 Uiso 1 1 calc R
H34B H -0.4519 -0.5105 -0.2054 0.160 Uiso 1 1 calc R
C35 C -0.3971(7) -0.4959(6) -0.2457(9) 0.123(2) Uani 1 1 d .
H35A H -0.4341 -0.5082 -0.3140 0.147 Uiso 1 1 calc R
H35B H -0.3538 -0.5101 -0.2252 0.147 Uiso 1 1 calc R
C36 C -0.3958(4) -0.4228(6) -0.2375(6) 0.099(2) Uani 1 1 d .
H36A H -0.3893 -0.4042 -0.2796 0.119 Uiso 1 1 calc R
H36B H -0.4387 -0.4080 -0.2573 0.119 Uiso 1 1 calc R
C37 C -0.3192(3) -0.3969(5) 0.5664(4) 0.084(3) Uani 1 1 d .
H37 H -0.3294 -0.3717 0.6002 0.101 Uiso 1 1 calc R
C38 C -0.3862(4) -0.4268(6) 0.4801(5) 0.097(3) Uani 1 1 d .
H38A H -0.4207 -0.3957 0.4373 0.116 Uiso 1 1 calc R
H38B H -0.3794 -0.4502 0.4416 0.116 Uiso 1 1 calc R
C39 C -0.4108(6) -0.4677(7) 0.5171(8) 0.125(5) Uani 1 1 d .
H39A H -0.4243 -0.4431 0.5464 0.150 Uiso 1 1 calc R
H39B H -0.4513 -0.4897 0.4615 0.150 Uiso 1 1 calc R
C40 C -0.3600(7) -0.5101(6) 0.5882(8) 0.134(5) Uani 1 1 d .
H40A H -0.3512 -0.5384 0.5565 0.160 Uiso 1 1 calc R
H40B H -0.3775 -0.5333 0.6133 0.160 Uiso 1 1 calc R
C41 C -0.2947(6) -0.4802(6) 0.6719(6) 0.111(4) Uani 1 1 d .
H41A H -0.2603 -0.5111 0.7157 0.133 Uiso 1 1 calc R
H41B H -0.3020 -0.4562 0.7094 0.133 Uiso 1 1 calc R
C42 C -0.2687(4) -0.4400(4) 0.6368(5) 0.0666(13) Uani 1 1 d .
H42A H -0.2279 -0.4186 0.6930 0.080 Uiso 1 1 calc R
H42B H -0.2556 -0.4648 0.6071 0.080 Uiso 1 1 calc R
C43 C -0.3421(4) -0.3021(5) 0.4713(5) 0.081(2) Uani 1 1 d .
H43 H -0.3586 -0.2854 0.5027 0.097 Uiso 1 1 calc R
C44 C -0.2887(5) -0.2578(5) 0.4880(7) 0.099(3) Uani 1 1 d .
H44A H -0.2843 -0.2657 0.4394 0.118 Uiso 1 1 calc R
H44B H -0.3042 -0.2160 0.4796 0.118 Uiso 1 1 calc R
C45 C -0.2261(5) -0.2655(5) 0.5813(7) 0.096(3) Uani 1 1 d .
H45A H -0.2164 -0.2310 0.6227 0.115 Uiso 1 1 calc R
H45B H -0.1899 -0.2681 0.5789 0.115 Uiso 1 1 calc R
C46 C -0.2287(3) -0.3219(5) 0.6224(4) 0.083(3) Uani 1 1 d .
H46A H -0.2324 -0.3128 0.6713 0.099 Uiso 1 1 calc R
H46B H -0.1875 -0.3462 0.6535 0.099 Uiso 1 1 calc R
C47 C -0.4029(3) -0.3179(4) 0.3654(4) 0.0597(18) Uani 1 1 d .
C48 C -0.4388(2) -0.3603(3) 0.2166(3) 0.0392(12) Uani 1 1 d .
H48 H -0.4836 -0.3474 0.1938 0.047 Uiso 1 1 calc R
C49 C -0.4436(2) -0.4259(3) 0.1961(4) 0.0459(14) Uani 1 1 d .
C50 C -0.3996(4) -0.4682(4) 0.2602(5) 0.070(2) Uani 1 1 d .
H50 H -0.3602 -0.4556 0.3231 0.084 Uiso 1 1 calc R
C51 C -0.4087(5) -0.5302(4) 0.2395(7) 0.084(2) Uani 1 1 d .
H51 H -0.3780 -0.5589 0.2879 0.101 Uiso 1 1 calc R
C52 C -0.4648(4) -0.5473(5) 0.1450(7) 0.092(3) Uani 1 1 d .
H52 H -0.4720 -0.5883 0.1271 0.110 Uiso 1 1 calc R
C53 C -0.5097(4) -0.5051(4) 0.0778(6) 0.076(2) Uani 1 1 d .
H53 H -0.5473 -0.5170 0.0132 0.091 Uiso 1 1 calc R
C54 C -0.5007(4) -0.4451(4) 0.1031(5) 0.0666(13) Uani 1 1 d .
H54 H -0.5338 -0.4167 0.0568 0.080 Uiso 1 1 calc R
C55 C -0.4252(2) -0.3222(3) 0.1594(3) 0.0465(15) Uani 1 1 d .
H55 H -0.4581 -0.3356 0.0901 0.056 Uiso 1 1 calc R
C56 C -0.4378(3) -0.2569(3) 0.1610(5) 0.0555(16) Uani 1 1 d .
C57 C -0.5033(3) -0.2361(3) 0.0983(5) 0.0601(19) Uani 1 1 d .
H57 H -0.5394 -0.2624 0.0521 0.072 Uiso 1 1 calc R
C58 C -0.5174(4) -0.1753(4) 0.1020(7) 0.078(3) Uani 1 1 d .
H58 H -0.5626 -0.1611 0.0603 0.094 Uiso 1 1 calc R
C59 C -0.4658(5) -0.1389(5) 0.1652(9) 0.106(4) Uani 1 1 d .
H59 H -0.4751 -0.0980 0.1657 0.127 Uiso 1 1 calc R
C60 C -0.4014(5) -0.1572(5) 0.2278(8) 0.103(3) Uani 1 1 d .
H60 H -0.3661 -0.1300 0.2728 0.123 Uiso 1 1 calc R
C61 C -0.3865(3) -0.2182(4) 0.2263(5) 0.070(2) Uani 1 1 d .
H61 H -0.3410 -0.2319 0.2706 0.084 Uiso 1 1 calc R
C62 C -0.3455(2) -0.3457(2) 0.1400(3) 0.0360(11) Uani 1 1 d .
C63 C -0.2714(2) -0.3570(3) 0.1927(4) 0.0413(12) Uani 1 1 d .
H63 H -0.2666 -0.3562 0.1432 0.050 Uiso 1 1 calc R
C64 C -0.2449(3) -0.4149(3) 0.2438(5) 0.0572(15) Uani 1 1 d .
H64A H -0.2550 -0.4469 0.1986 0.069 Uiso 1 1 calc R
H64B H -0.2657 -0.4257 0.2711 0.069 Uiso 1 1 calc R
C65 C -0.1669(3) -0.4071(4) 0.3269(5) 0.0654(18) Uani 1 1 d .
H65A H -0.1525 -0.4175 0.3905 0.078 Uiso 1 1 calc R
H65B H -0.1424 -0.4330 0.3155 0.078 Uiso 1 1 calc R
C66 C -0.1537(3) -0.3453(4) 0.3246(4) 0.0578(18) Uani 1 1 d .
H66A H -0.1380 -0.3402 0.2890 0.069 Uiso 1 1 calc R
H66B H -0.1184 -0.3298 0.3914 0.069 Uiso 1 1 calc R
C67 C -0.2235(5) -0.2517(4) 0.2334(6) 0.095(3) Uani 1 1 d .
H67 H -0.2715 -0.2402 0.1974 0.114 Uiso 1 1 calc R
C68 C -0.2214(6) -0.2440(5) 0.1597(9) 0.105(3) Uani 1 1 d .
H68A H -0.2466 -0.2764 0.1110 0.126 Uiso 1 1 calc R
H68B H -0.1740 -0.2445 0.1875 0.126 Uiso 1 1 calc R
C69 C -0.2591(7) -0.1743(6) 0.1055(8) 0.123(2) Uani 1 1 d .
H69A H -0.2652 -0.1684 0.0469 0.147 Uiso 1 1 calc R
H69B H -0.3037 -0.1710 0.0872 0.147 Uiso 1 1 calc R
C70 C -0.2116(8) -0.1311(6) 0.1804(10) 0.133(3) Uani 1 1 d .
H70A H -0.2221 -0.0902 0.1530 0.160 Uiso 1 1 calc R
H70B H -0.1646 -0.1412 0.2114 0.160 Uiso 1 1 calc R
C71 C -0.2222(7) -0.1363(5) 0.2596(10) 0.120(2) Uani 1 1 d .
H71A H -0.2708 -0.1352 0.2263 0.144 Uiso 1 1 calc R
H71B H -0.1983 -0.1037 0.3082 0.144 Uiso 1 1 calc R
C72 C -0.1870(5) -0.2050(5) 0.3127(6) 0.0887(18) Uani 1 1 d .
H72A H -0.1382 -0.2049 0.3470 0.106 Uiso 1 1 calc R
H72B H -0.1918 -0.2139 0.3605 0.106 Uiso 1 1 calc R

loop_
_atom_site_aniso_label
_atom_site_aniso_U_11
_atom_site_aniso_U_22
_atom_site_aniso_U_33
_atom_site_aniso_U_23
_atom_site_aniso_U_13
_atom_site_aniso_U_12
O1 0.0229(16) 0.083(3) 0.057(2) 0.029(2) 0.0201(16) 0.0098(19)
O2 0.039(2) 0.151(6) 0.059(3) -0.009(3) 0.033(2) 0.016(3)
O3 0.048(2) 0.076(3) 0.049(2) 0.020(2) 0.0379(18) 0.016(2)
O4 0.0323(16) 0.050(2) 0.0357(16) -0.0069(16) 0.0190(14) -0.0092(17)
O5 0.049(2) 0.112(4) 0.0306(18) -0.009(2) 0.0256(17) -0.004(2)
O6 0.058(3) 0.159(6) 0.063(3) -0.027(3) 0.041(2) 0.015(3)
O7 0.0366(18) 0.097(4) 0.041(2) -0.008(2) 0.0232(17) 0.002(2)
O8 0.0361(18) 0.140(5) 0.042(2) -0.029(3) 0.0266(17) -0.002(2)
O10 0.034(2) 0.210(8) 0.047(2) -0.006(4) 0.0248(19) 0.007(3)
O11 0.053(2) 0.061(3) 0.054(2) 0.010(2) 0.033(2) 0.009(2)
N1 0.036(2) 0.075(4) 0.048(2) 0.008(3) 0.028(2) 0.001(2)
N2 0.035(2) 0.044(3) 0.050(2) -0.007(2) 0.026(2) -0.006(2)
N3 0.0339(19) 0.043(3) 0.037(2) 0.0002(19) 0.0255(17) -0.0010(19)
N4 0.0304(18) 0.049(3) 0.038(2) -0.0004(19) 0.0242(17) 0.0005(19)
N5 0.051(3) 0.119(5) 0.033(2) -0.016(3) 0.031(2) -0.018(3)
N6 0.034(2) 0.082(4) 0.0308(19) 0.000(2) 0.0228(17) 0.005(2)
N7 0.032(2) 0.098(4) 0.0289(19) 0.005(2) 0.0203(17) 0.002(2)
N8 0.0260(18) 0.060(3) 0.036(2) -0.006(2) 0.0191(17) 0.003(2)
C1 0.057(4) 0.098(6) 0.050(3) -0.015(4) 0.033(3) 0.005(4)
C2 0.070(3) 0.173(8) 0.056(3) -0.007(4) 0.042(3) 0.010(4)
C3 0.158(6) 0.112(5) 0.092(4) -0.027(4) 0.081(4) -0.015(5)
C4 0.191(7) 0.082(4) 0.139(6) -0.036(4) 0.115(6) -0.011(5)
C5 0.151(6) 0.070(4) 0.154(6) -0.030(4) 0.108(6) -0.030(4)
C6 0.086(5) 0.057(5) 0.052(4) -0.001(3) 0.036(4) 0.005(4)
C7 0.044(3) 0.054(4) 0.057(3) 0.002(3) 0.028(3) 0.008(3)
C8 0.074(5) 0.058(5) 0.110(7) 0.000(5) 0.034(5) 0.010(4)
C9 0.070(3) 0.074(4) 0.082(3) 0.027(3) 0.056(3) 0.024(3)
C10 0.047(3) 0.164(10) 0.069(4) 0.051(6) 0.042(3) 0.020(5)
C11 0.037(3) 0.047(3) 0.046(3) -0.016(3) 0.020(2) 0.005(3)
C12 0.038(3) 0.045(3) 0.060(3) -0.002(3) 0.033(3) -0.006(3)
C13 0.036(3) 0.043(4) 0.084(4) -0.004(3) 0.029(3) -0.017(3)
C14 0.063(3) 0.047(3) 0.048(2) 0.004(2) 0.028(2) 0.003(2)
C15 0.101(4) 0.061(4) 0.078(4) 0.003(3) 0.049(3) 0.007(3)
C16 0.105(5) 0.057(4) 0.114(5) -0.012(4) 0.059(5) 0.006(4)
C17 0.091(4) 0.085(5) 0.115(5) 0.022(4) 0.069(4) -0.011(4)
C18 0.078(5) 0.072(6) 0.152(9) 0.040(6) 0.076(6) 0.009(5)
C19 0.030(2) 0.036(3) 0.035(2) 0.006(2) 0.0230(19) 0.003(2)
C20 0.030(2) 0.037(3) 0.029(2) 0.002(2) 0.0138(19) -0.003(2)
C21 0.063(3) 0.047(3) 0.048(2) 0.004(2) 0.028(2) 0.003(2)
C22 0.101(4) 0.061(4) 0.078(4) 0.003(3) 0.049(3) 0.007(3)
C23 0.105(5) 0.057(4) 0.114(5) -0.012(4) 0.059(5) 0.006(4)
C24 0.091(4) 0.085(5) 0.115(5) 0.022(4) 0.069(4) -0.011(4)
C25 0.052(3) 0.045(3) 0.051(3) 0.002(3) 0.037(3) 0.018(3)
C26 0.033(2) 0.047(3) 0.039(2) -0.002(2) 0.028(2) -0.004(2)
C27 0.034(2) 0.057(4) 0.038(2) 0.004(2) 0.026(2) 0.008(2)
C28 0.070(3) 0.074(4) 0.082(3) 0.027(3) 0.056(3) 0.024(3)
C29 0.087(5) 0.088(6) 0.107(6) 0.011(5) 0.080(5) 0.031(5)
C30 0.051(3) 0.075(5) 0.062(3) 0.004(3) 0.046(3) 0.010(3)
C31 0.035(3) 0.062(4) 0.047(3) -0.003(3) 0.027(2) -0.009(3)
C32 0.092(4) 0.101(5) 0.073(3) -0.015(3) 0.055(3) -0.031(4)
C33 0.151(6) 0.070(4) 0.154(6) -0.030(4) 0.108(6) -0.030(4)
C34 0.191(7) 0.082(4) 0.139(6) -0.036(4) 0.115(6) -0.011(5)
C35 0.158(6) 0.112(5) 0.092(4) -0.027(4) 0.081(4) -0.015(5)
C36 0.070(3) 0.173(8) 0.056(3) -0.007(4) 0.042(3) 0.010(4)
C37 0.046(3) 0.161(9) 0.035(3) -0.031(4) 0.022(3) -0.044(5)
C38 0.069(4) 0.175(10) 0.054(4) -0.031(5) 0.044(4) -0.062(6)
C39 0.119(8) 0.191(13) 0.086(7) -0.050(8) 0.077(7) -0.086(9)
C40 0.175(12) 0.144(11) 0.075(6) -0.008(7) 0.080(8) -0.079(10)
C41 0.110(7) 0.136(10) 0.060(5) 0.006(5) 0.045(5) -0.033(7)
C42 0.064(3) 0.089(4) 0.046(2) -0.009(2) 0.036(2) -0.015(3)
C43 0.070(4) 0.111(7) 0.042(3) -0.013(4) 0.029(3) 0.012(5)
C44 0.101(6) 0.114(8) 0.079(5) -0.051(5) 0.059(5) -0.055(6)
C45 0.094(6) 0.105(8) 0.106(7) -0.050(6) 0.075(6) -0.042(6)
C46 0.054(3) 0.171(9) 0.033(3) -0.035(4) 0.033(3) -0.049(5)
C47 0.050(3) 0.083(5) 0.046(3) -0.025(3) 0.032(3) -0.011(3)
C48 0.025(2) 0.061(4) 0.031(2) 0.003(2) 0.0182(19) 0.006(2)
C49 0.031(2) 0.070(4) 0.042(3) 0.000(3) 0.027(2) 0.008(3)
C50 0.058(4) 0.096(6) 0.056(4) -0.009(4) 0.038(3) 0.013(4)
C51 0.085(5) 0.069(6) 0.103(6) -0.012(5) 0.064(5) 0.003(5)
C52 0.068(5) 0.094(7) 0.116(7) -0.055(6) 0.062(5) -0.014(5)
C53 0.051(4) 0.096(6) 0.076(5) -0.035(5) 0.041(4) -0.015(4)
C54 0.064(3) 0.089(4) 0.046(2) -0.009(2) 0.036(2) -0.015(3)
C55 0.026(2) 0.085(5) 0.027(2) 0.001(3) 0.0173(19) 0.001(3)
C56 0.044(3) 0.078(5) 0.054(3) 0.005(3) 0.037(3) -0.003(3)
C57 0.039(3) 0.077(5) 0.060(4) 0.037(4) 0.030(3) 0.008(3)
C58 0.048(4) 0.075(6) 0.106(6) 0.044(5) 0.049(4) 0.012(4)
C59 0.091(7) 0.071(6) 0.159(10) 0.037(6) 0.085(7) 0.019(5)
C60 0.068(5) 0.098(8) 0.117(8) -0.009(6) 0.051(5) -0.015(5)
C61 0.037(3) 0.091(6) 0.059(4) -0.002(4) 0.022(3) 0.001(4)
C62 0.033(2) 0.042(3) 0.032(2) -0.005(2) 0.021(2) -0.001(2)
C63 0.036(2) 0.056(4) 0.039(2) -0.003(2) 0.028(2) 0.002(2)
C64 0.062(4) 0.043(4) 0.063(4) 0.006(3) 0.040(3) 0.010(3)
C65 0.058(4) 0.074(5) 0.054(3) 0.005(3) 0.033(3) 0.019(4)
C66 0.035(3) 0.089(6) 0.048(3) -0.013(3) 0.027(2) 0.000(3)
C67 0.079(5) 0.063(5) 0.067(5) 0.010(4) 0.017(4) -0.028(4)
C68 0.107(7) 0.097(8) 0.119(8) -0.019(6) 0.078(7) -0.020(6)
C69 0.158(6) 0.112(5) 0.092(4) -0.027(4) 0.081(4) -0.015(5)
C70 0.191(7) 0.082(4) 0.139(6) -0.036(4) 0.115(6) -0.011(5)
C71 0.151(6) 0.070(4) 0.154(6) -0.030(4) 0.108(6) -0.030(4)
C72 0.092(4) 0.101(5) 0.073(3) -0.015(3) 0.055(3) -0.031(4)

loop_
_atom_type_symbol
_atom_type_description
_atom_type_scat_dispersion_real
_atom_type_scat_dispersion_imag
_atom_type_scat_source
C C 0.0033 0.0016 'International Tables Vol C Tables 4.2.6.8 and 6.1.1.4'
H H 0.0000 0.0000 'International Tables Vol C Tables 4.2.6.8 and 6.1.1.4'
N N 0.0061 0.0033 'International Tables Vol C Tables 4.2.6.8 and 6.1.1.4'
O O 0.0106 0.0060 'International Tables Vol C Tables 4.2.6.8 and 6.1.1.4'

loop_
_geom_angle_atom_site_label_1
_geom_angle_atom_site_label_2
_geom_angle_atom_site_label_3
_geom_angle
H10C O10 H10D 98.7
H11A O11 H11B 90.8
O1 N1 C1 112.2(5)
O1 N1 C7 111.9(5)
O1 N1 C10 109.0(4)
C7 N1 C1 111.7(5)
C10 N1 C1 106.5(6)
C10 N1 C7 105.1(6)
C11 N2 H2 119.3
C11 N2 C12 121.4(5)
C12 N2 H2 119.3
C19 N3 H3 119.5
C26 N3 H3 119.5
C26 N3 C19 121.1(4)
O4 N4 C27 108.2(4)
O4 N4 C30 108.1(4)
O4 N4 C31 109.0(4)
C27 N4 C30 98.8(4)
C31 N4 C27 115.5(4)
C31 N4 C30 116.6(4)
O5 N5 C37 111.8(7)
O5 N5 C43 111.2(4)
O5 N5 C46 108.7(4)
C37 N5 C43 112.5(6)
C37 N5 C46 110.5(4)
C46 N5 C43 101.5(6)
C47 N6 H6 118.9
C47 N6 C48 122.2(4)
C48 N6 H6 118.9
C55 N7 H7 118.3
C62 N7 H7 118.3
C62 N7 C55 123.3(4)
O8 N8 C63 110.6(4)
O8 N8 C66 107.3(4)
O8 N8 C67 111.0(6)
C63 N8 C66 100.3(4)
C67 N8 C63 113.7(5)
C67 N8 C66 113.3(6)
N1 C1 H1 107.9
N1 C1 C2 106.9(7)
C2 C1 H1 107.9
C6 C1 N1 112.9(5)
C6 C1 H1 107.9
C6 C1 C2 113.0(8)
C1 C2 H2A 110.1
C1 C2 H2B 110.1
C1 C2 C3 108.0(9)
H2A C2 H2B 108.4
C3 C2 H2A 110.1
C3 C2 H2B 110.1
C2 C3 H3A 109.1
C2 C3 H3B 109.1
H3A C3 H3B 107.8
C4 C3 C2 112.5(9)
C4 C3 H3A 109.1
C4 C3 H3B 109.1
C3 C4 H4A 108.5
C3 C4 H4B 108.5
C3 C4 C5 115.1(11)
H4A C4 H4B 107.5
C5 C4 H4A 108.5
C5 C4 H4B 108.5
C4 C5 H5A 111.2
C4 C5 H5B 111.2
H5A C5 H5B 109.1
C6 C5 C4 102.9(9)
C6 C5 H5A 111.2
C6 C5 H5B 111.2
C1 C6 C5 114.4(8)
C1 C6 H6A 108.7
C1 C6 H6B 108.7
C5 C6 H6A 108.7
C5 C6 H6B 108.7
H6A C6 H6B 107.6
N1 C7 H7A 107.5
N1 C7 C8 97.9(6)
N1 C7 C11 119.0(5)
C8 C7 H7A 107.5
C11 C7 H7A 107.5
C11 C7 C8 116.7(6)
C7 C8 H8A 110.4
C7 C8 H8B 110.4
H8A C8 H8B 108.6
C9 C8 C7 106.7(8)
C9 C8 H8A 110.4
C9 C8 H8B 110.4
C8 C9 H9A 110.3
C8 C9 H9B 110.3
H9A C9 H9B 108.6
C10 C9 C8 107.0(7)
C10 C9 H9A 110.3
C10 C9 H9B 110.3
N1 C10 H10A 110.8
N1 C10 H10B 110.8
C9 C10 N1 104.6(7)
C9 C10 H10A 110.8
C9 C10 H10B 110.8
H10A C10 H10B 108.9
O2 C11 N2 125.6(6)
O2 C11 C7 118.8(5)
N2 C11 C7 115.5(5)
N2 C12 H12 107.2
N2 C12 C13 112.8(5)
N2 C12 C19 112.9(4)
C13 C12 H12 107.2
C13 C12 C19 109.3(4)
C19 C12 H12 107.2
C14 C13 C12 123.6(7)
C18 C13 C12 118.3(7)
C18 C13 C14 117.9(8)
C13 C14 H14 116.8
C15 C14 C13 126.4(8)
C15 C14 H14 116.8
C14 C15 H15 122.7
C14 C15 C16 114.6(9)
C16 C15 H15 122.7
C15 C16 H16 117.4
C15 C16 C17 125.2(10)
C17 C16 H16 117.4
C16 C17 H17 122.1
C16 C17 C18 115.7(10)
C18 C17 H17 122.1
C13 C18 C17 120.1(11)
C13 C18 H18 120.0
C17 C18 H18 120.0
N3 C19 C12 110.9(4)
N3 C19 H19 106.8
N3 C19 C20 113.2(4)
C12 C19 H19 106.8
C20 C19 C12 111.9(4)
C20 C19 H19 106.8
C21 C20 C19 124.2(5)
C25 C20 C19 116.9(5)
C25 C20 C21 118.9(6)
C20 C21 H21 119.9
C22 C21 C20 120.3(8)
C22 C21 H21 119.9
C21 C22 H22 120.5
C21 C22 C23 119.1(9)
C23 C22 H22 120.5
C22 C23 H23 119.3
C24 C23 C22 121.3(10)
C24 C23 H23 119.3
C23 C24 H24 120.3
C23 C24 C25 119.5(10)
C25 C24 H24 120.3
C20 C25 C24 120.7(7)
C20 C25 H25 119.6
C24 C25 H25 119.6
O3 C26 N3 126.1(4)
O3 C26 C27 117.5(4)
N3 C26 C27 116.3(4)
N4 C27 C26 116.5(4)
N4 C27 H27 107.0
C26 C27 H27 107.0
C28 C27 N4 104.5(4)
C28 C27 C26 114.1(5)
C28 C27 H27 107.0
C27 C28 H28A 111.3
C27 C28 H28B 111.3
C27 C28 C29 102.3(6)
H28A C28 H28B 109.2
C29 C28 H28A 111.3
C29 C28 H28B 111.3
C28 C29 H29A 110.5
C28 C29 H29B 110.5
H29A C29 H29B 108.7
C30 C29 C28 106.2(6)
C30 C29 H29A 110.5
C30 C29 H29B 110.5
N4 C30 H30A 110.1
N4 C30 H30B 110.1
C29 C30 N4 107.9(5)
C29 C30 H30A 110.1
C29 C30 H30B 110.1
H30A C30 H30B 108.4
N4 C31 H31 108.1
N4 C31 C32 108.6(6)
N4 C31 C36 112.7(6)
C32 C31 H31 108.1
C32 C31 C36 111.0(6)
C36 C31 H31 108.1
C31 C32 H32A 109.2
C31 C32 H32B 109.2
C31 C32 C33 112.0(9)
H32A C32 H32B 107.9
C33 C32 H32A 109.2
C33 C32 H32B 109.2
C32 C33 H33A 109.8
C32 C33 H33B 109.8
C32 C33 C34 109.6(10)
H33A C33 H33B 108.2
C34 C33 H33A 109.8
C34 C33 H33B 109.8
C33 C34 H34A 109.7
C33 C34 H34B 109.7
H34A C34 H34B 108.2
C35 C34 C33 109.9(11)
C35 C34 H34A 109.7
C35 C34 H34B 109.7
C34 C35 H35A 109.7
C34 C35 H35B 109.7
C34 C35 C36 109.9(9)
H35A C35 H35B 108.2
C36 C35 H35A 109.7
C36 C35 H35B 109.7
C31 C36 C35 105.4(8)
C31 C36 H36A 110.7
C31 C36 H36B 110.7
C35 C36 H36A 110.7
C35 C36 H36B 110.7
H36A C36 H36B 108.8
N5 C37 H37 106.7
N5 C37 C38 112.1(5)
C38 C37 H37 106.7
C42 C37 N5 111.9(6)
C42 C37 H37 106.7
C42 C37 C38 112.3(9)
C37 C38 H38A 109.7
C37 C38 H38B 109.7
H38A C38 H38B 108.2
C39 C38 C37 109.8(7)
C39 C38 H38A 109.7
C39 C38 H38B 109.7
C38 C39 H39A 109.0
C38 C39 H39B 109.0
H39A C39 H39B 107.8
C40 C39 C38 112.7(10)
C40 C39 H39A 109.0
C40 C39 H39B 109.0
C39 C40 H40A 109.1
C39 C40 H40B 109.1
C39 C40 C41 112.3(11)
H40A C40 H40B 107.9
C41 C40 H40A 109.1
C41 C40 H40B 109.1
C40 C41 H41A 109.4
C40 C41 H41B 109.4
C40 C41 C42 111.3(7)
H41A C41 H41B 108.0
C42 C41 H41A 109.4
C42 C41 H41B 109.4
C37 C42 C41 111.6(7)
C37 C42 H42A 109.3
C37 C42 H42B 109.3
C41 C42 H42A 109.3
C41 C42 H42B 109.3
H42A C42 H42B 108.0
N5 C43 H43 109.2
N5 C43 C44 97.8(7)
C44 C43 H43 109.2
C47 C43 N5 114.7(7)
C47 C43 H43 109.2
C47 C43 C44 116.0(7)
C43 C44 H44A 109.7
C43 C44 H44B 109.7
H44A C44 H44B 108.2
C45 C44 C43 109.7(9)
C45 C44 H44A 109.7
C45 C44 H44B 109.7
C44 C45 H45A 110.1
C44 C45 H45B 110.1
C44 C45 C46 108.2(7)
H45A C45 H45B 108.4
C46 C45 H45A 110.1
C46 C45 H45B 110.1
N5 C46 H46A 110.7
N5 C46 H46B 110.7
C45 C46 N5 105.0(6)
C45 C46 H46A 110.7
C45 C46 H46B 110.7
H46A C46 H46B 108.8
O6 C47 N6 127.6(5)
O6 C47 C43 116.4(6)
N6 C47 C43 115.1(5)
N6 C48 H48 107.3
N6 C48 C49 113.0(5)
N6 C48 C55 109.2(4)
C49 C48 H48 107.3
C49 C48 C55 112.3(4)
C55 C48 H48 107.3
C50 C49 C48 125.9(5)
C50 C49 C54 117.3(7)
C54 C49 C48 116.7(6)
C49 C50 H50 118.0
C49 C50 C51 123.9(7)
C51 C50 H50 118.0
C50 C51 H51 121.5
C52 C51 C50 116.9(9)
C52 C51 H51 121.5
C51 C52 H52 119.9
C51 C52 C53 120.2(9)
C53 C52 H52 119.9
C52 C53 H53 119.6
C54 C53 C52 120.7(7)
C54 C53 H53 119.6
C49 C54 H54 119.6
C53 C54 C49 120.8(7)
C53 C54 H54 119.6
N7 C55 C48 109.6(4)
N7 C55 H55 107.5
N7 C55 C56 113.4(5)
C48 C55 H55 107.5
C56 C55 C48 111.2(4)
C56 C55 H55 107.5
C57 C56 C55 119.0(6)
C61 C56 C55 122.0(6)
C61 C56 C57 118.9(7)
C56 C57 H57 119.8
C56 C57 C58 120.5(7)
C58 C57 H57 119.8
C57 C58 H58 120.7
C59 C58 C57 118.5(7)
C59 C58 H58 120.7
C58 C59 H59 118.5
C60 C59 C58 123.1(10)
C60 C59 H59 118.5
C59 C60 H60 120.5
C59 C60 C61 119.1(9)
C61 C60 H60 120.5
C56 C61 C60 119.9(7)
C56 C61 H61 120.1
C60 C61 H61 120.1
O7 C62 N7 125.1(4)
O7 C62 C63 119.4(4)
N7 C62 C63 115.5(4)
N8 C63 C62 115.4(4)
N8 C63 H63 107.7
C62 C63 H63 107.7
C64 C63 N8 103.3(4)
C64 C63 C62 114.7(5)
C64 C63 H63 107.7
C63 C64 H64A 110.4
C63 C64 H64B 110.4
C63 C64 C65 106.6(6)
H64A C64 H64B 108.6
C65 C64 H64A 110.4
C65 C64 H64B 110.4
C64 C65 H65A 110.6
C64 C65 H65B 110.6
H65A C65 H65B 108.8
C66 C65 C64 105.6(5)
C66 C65 H65A 110.6
C66 C65 H65B 110.6
N8 C66 H66A 110.4
N8 C66 H66B 110.4
C65 C66 N8 106.6(5)
C65 C66 H66A 110.4
C65 C66 H66B 110.4
H66A C66 H66B 108.6
N8 C67 H67 100.2
N8 C67 C72 111.1(7)
C68 C67 N8 123.7(10)
C68 C67 H67 100.2
C68 C67 C72 116.0(8)
C72 C67 H67 100.2
C67 C68 H68A 110.4
C67 C68 H68B 110.4
C67 C68 C69 106.6(9)
H68A C68 H68B 108.6
C69 C68 H68A 110.4
C69 C68 H68B 110.4
C68 C69 H69A 110.9
C68 C69 H69B 110.9
H69A C69 H69B 108.9
C70 C69 C68 104.2(10)
C70 C69 H69A 110.9
C70 C69 H69B 110.9
C69 C70 H70A 111.0
C69 C70 H70B 111.0
C69 C70 C71 104.0(11)
H70A C70 H70B 109.0
C71 C70 H70A 111.0
C71 C70 H70B 111.0
C70 C71 H71A 111.3
C70 C71 H71B 111.3
C70 C71 C72 102.6(9)
H71A C71 H71B 109.2
C72 C71 H71A 111.3
C72 C71 H71B 111.3
C67 C72 C71 108.1(8)
C67 C72 H72A 110.1
C67 C72 H72B 110.1
C71 C72 H72A 110.1
C71 C72 H72B 110.1
H72A C72 H72B 108.4

loop_
_geom_bond_atom_site_label_1
_geom_bond_atom_site_label_2
_geom_bond_distance
O1 N1 1.395(6)
O2 C11 1.213(7)
O3 C26 1.197(6)
O4 N4 1.390(5)
O5 N5 1.390(7)
O6 C47 1.224(8)
O7 C62 1.206(6)
O8 N8 1.382(6)
O10 H10C 0.8706
O10 H10D 0.8700
O11 H11A 0.8708
O11 H11B 0.8702
N1 C1 1.503(10)
N1 C7 1.489(8)
N1 C10 1.500(9)
N2 H2 0.8800
N2 C11 1.325(7)
N2 C12 1.442(8)
N3 H3 0.8800
N3 C19 1.463(6)
N3 C26 1.318(6)
N4 C27 1.517(7)
N4 C30 1.527(7)
N4 C31 1.510(8)
N5 C37 1.506(10)
N5 C43 1.565(11)
N5 C46 1.556(8)
N6 H6 0.8800
N6 C47 1.317(7)
N6 C48 1.446(6)
N7 H7 0.8800
N7 C55 1.430(6)
N7 C62 1.319(6)
N8 C63 1.534(7)
N8 C66 1.549(7)
N8 C67 1.498(10)
C1 H1 1.0000
C1 C2 1.533(11)
C1 C6 1.442(12)
C2 H2A 0.9900
C2 H2B 0.9900
C2 C3 1.512(17)
C3 H3A 0.9900
C3 H3B 0.9900
C3 C4 1.436(14)
C4 H4A 0.9900
C4 H4B 0.9900
C4 C5 1.645(17)
C5 H5A 0.9900
C5 H5B 0.9900
C5 C6 1.531(13)
C6 H6A 0.9900
C6 H6B 0.9900
C7 H7A 1.0000
C7 C8 1.592(12)
C7 C11 1.522(10)
C8 H8A 0.9900
C8 H8B 0.9900
C8 C9 1.484(14)
C9 H9A 0.9900
C9 H9B 0.9900
C9 C10 1.454(14)
C10 H10A 0.9900
C10 H10B 0.9900
C12 H12 1.0000
C12 C13 1.538(9)
C12 C19 1.546(7)
C13 C14 1.381(11)
C13 C18 1.384(13)
C14 H14 0.9500
C14 C15 1.335(11)
C15 H15 0.9500
C15 C16 1.360(15)
C16 H16 0.9500
C16 C17 1.426(15)
C17 H17 0.9500
C17 C18 1.410(14)
C18 H18 0.9500
C19 H19 1.0000
C19 C20 1.523(7)
C20 C21 1.386(9)
C20 C25 1.377(8)
C21 H21 0.9500
C21 C22 1.379(11)
C22 H22 0.9500
C22 C23 1.402(15)
C23 H23 0.9500
C23 C24 1.325(15)
C24 H24 0.9500
C24 C25 1.406(12)
C25 H25 0.9500
C26 C27 1.551(6)
C27 H27 1.0000
C27 C28 1.510(10)
C28 H28A 0.9900
C28 H28B 0.9900
C28 C29 1.569(10)
C29 H29A 0.9900
C29 H29B 0.9900
C29 C30 1.444(12)
C30 H30A 0.9900
C30 H30B 0.9900
C31 H31 1.0000
C31 C32 1.486(10)
C31 C36 1.531(10)
C32 H32A 0.9900
C32 H32B 0.9900
C32 C33 1.503(15)
C33 H33A 0.9900
C33 H33B 0.9900
C33 C34 1.598(18)
C34 H34A 0.9900
C34 H34B 0.9900
C34 C35 1.486(18)
C35 H35A 0.9900
C35 H35B 0.9900
C35 C36 1.639(17)
C36 H36A 0.9900
C36 H36B 0.9900
C37 H37 1.0000
C37 C38 1.539(9)
C37 C42 1.446(12)
C38 H38A 0.9900
C38 H38B 0.9900
C38 C39 1.520(13)
C39 H39A 0.9900
C39 H39B 0.9900
C39 C40 1.44(2)
C40 H40A 0.9900
C40 H40B 0.9900
C40 C41 1.506(15)
C41 H41A 0.9900
C41 H41B 0.9900
C41 C42 1.512(12)
C42 H42A 0.9900
C42 H42B 0.9900
C43 H43 1.0000
C43 C44 1.580(14)
C43 C47 1.531(9)
C44 H44A 0.9900
C44 H44B 0.9900
C44 C45 1.393(14)
C45 H45A 0.9900
C45 H45B 0.9900
C45 C46 1.496(15)
C46 H46A 0.9900
C46 H46B 0.9900
C48 H48 1.0000
C48 C49 1.500(9)
C48 C55 1.571(7)
C49 C50 1.347(10)
C49 C54 1.400(9)
C50 H50 0.9500
C50 C51 1.417(13)
C51 H51 0.9500
C51 C52 1.394(13)
C52 H52 0.9500
C52 C53 1.371(14)
C53 H53 0.9500
C53 C54 1.388(12)
C54 H54 0.9500
C55 H55 1.0000
C55 C56 1.502(10)
C56 C57 1.375(9)
C56 C61 1.368(10)
C57 H57 0.9500
C57 C58 1.423(12)
C58 H58 0.9500
C58 C59 1.330(14)
C59 H59 0.9500
C59 C60 1.335(14)
C60 H60 0.9500
C60 C61 1.425(14)
C61 H61 0.9500
C62 C63 1.520(7)
C63 H63 1.0000
C63 C64 1.476(9)
C64 H64A 0.9900
C64 H64B 0.9900
C64 C65 1.559(10)
C65 H65A 0.9900
C65 H65B 0.9900
C65 C66 1.432(11)
C66 H66A 0.9900
C66 H66B 0.9900
C67 H67 1.0000
C67 C68 1.406(14)
C67 C72 1.511(13)
C68 H68A 0.9900
C68 H68B 0.9900
C68 C69 1.760(18)
C69 H69A 0.9900
C69 H69B 0.9900
C69 C70 1.454(17)
C70 H70A 0.9900
C70 H70B 0.9900
C70 C71 1.662(18)
C71 H71A 0.9900
C71 H71B 0.9900
C71 C72 1.726(17)
C72 H72A 0.9900
C72 H72B 0.9900

loop_
_platon_squeeze_void_nr
_platon_squeeze_void_average_x
_platon_squeeze_void_average_y
_platon_squeeze_void_average_z
_platon_squeeze_void_volume
_platon_squeeze_void_count_electrons
_platon_squeeze_void_content
1 0.500 0.894 0.500 849 113 ' '
2 1.000 0.394 0.500 849 113 ' '
3 0.500 0.424 0.500 16 2 ' '
4 1.000 0.924 0.500 16 2 ' '
